data_7159489
loop_
_publ_author_name
'Wang, Maorui'
'Zhang, Min'

_publ_section_title
;
 Diastereoselective construction of carbo-bridged polyheterocycles by a
 three-component tandem annulation reaction.
;
_journal_issue 31
_journal_name_full 'Organic &amp; biomolecular chemistry'
_journal_page_first 6342
_journal_page_last 6347
_journal_paper_doi 10.1039/d3ob01013a
_journal_volume 21
_journal_year 2023
_chemical_formula_moiety 'C24 H23 N3 O5'
_chemical_formula_sum 'C24 H23 N3 O5'
_chemical_formula_weight 433.45
_space_group_crystal_system monoclinic
_space_group_IT_number 15
_space_group_name_Hall '-C 2yc'
_space_group_name_H-M_alt 'C 1 2/c 1'
_atom_sites_solution_hydrogens geom
_atom_sites_solution_primary dual
_atom_sites_solution_secondary difmap
_audit_creation_date 2021-07-26
_audit_creation_method
;
Olex2 1.2
(compiled 2017.03.28 svn.r3405 for OlexSys, GUI svn.r5335)
;
_audit_update_record
;
2021-07-27 deposited with the CCDC.	2023-07-24 downloaded from the CCDC.
;
_cell_angle_alpha 90.00
_cell_angle_beta 117.121(4)
_cell_angle_gamma 90.00
_cell_formula_units_Z 8
_cell_length_a 19.1728(5)
_cell_length_b 12.7276(3)
_cell_length_c 19.2357(6)
_cell_measurement_reflns_used 9463
_cell_measurement_temperature 299(1)
_cell_measurement_theta_max 77.5740
_cell_measurement_theta_min 4.2910
_cell_volume 4177.8(2)
_computing_cell_refinement 'CrysAlisPro 1.171.39.33c (Rigaku OD, 2017)'
_computing_data_collection 'CrysAlisPro 1.171.39.33c (Rigaku OD, 2017)'
_computing_data_reduction 'CrysAlisPro 1.171.39.33c (Rigaku OD, 2017)'
_computing_molecular_graphics 'Olex2 (Dolomanov et al., 2009)'
_computing_publication_material 'Olex2 (Dolomanov et al., 2009)'
_computing_structure_refinement 'XL (Sheldrick, 2008)'
_computing_structure_solution 'XT (Sheldrick, 2015)'
_diffrn_ambient_environment air
_diffrn_ambient_temperature 299(1)
_diffrn_detector 'CCD plate'
_diffrn_measured_fraction_theta_full 0.963
_diffrn_measured_fraction_theta_max 0.963
_diffrn_measurement_details
;
List of Runs (angles in degrees, time in seconds):

  # Type    Start    End  Width  t~exp~   \w     \q     \k     \f   Frames
#--------------------------------------------------------------------------
  1  \w    -21.00   4.00   0.50    0.50    --   -0.90  80.00  82.00   50
  2  \w    -29.00  -4.00   0.50    0.50    --   -0.90 -80.00 -40.00   50
  3  \w     -1.00  24.00   0.50    0.50    --    0.90  80.00  82.00   50
  4  \w    -24.00  18.00   0.50    0.50    --    0.90 -80.00 -40.00   84
  5  \w    114.00 139.00   0.50    1.50    --  105.10  80.00  82.00   50
  6  \w     76.00 101.00   0.50    1.50    --  105.10 -80.00 -40.00   50
  7  \w    -39.00  33.00   0.50    0.50    --   -0.90 -82.00 120.00  144
  8  \w     49.00  74.00   0.50    0.50    --    0.90  38.00 -60.00   50
  9  \w    -39.00  34.00   0.50    0.50    --    0.90 -82.00 -90.00  146
 10  \w     82.00 193.00   0.50    1.50    --  105.10  82.00  60.00  222
 11  \w    162.00 194.00   0.50    1.50    --  105.10  77.00-180.00   64
 12  \w     82.00 188.00   0.50    1.50    --  105.10  82.00 120.00  212
 13  \w     86.00 142.00   0.50    1.50    --  105.10  82.00 150.00  112
 14  \w     83.00 143.00   0.50    1.50    --  105.10  77.00-180.00  120
 15  \w    153.00 194.00   0.50    1.50    --  105.10  82.00 150.00   82
 16  \w     19.00  97.00   0.50    1.50    --  105.10 -38.00   0.00  156
 17  \w    132.00 187.00   0.50    1.50    --  105.10  82.00   0.00  110
 18  \w     86.00 127.00   0.50    1.50    --  105.10  82.00   0.00   82
;
_diffrn_measurement_device 'four-circle diffractometer'
_diffrn_measurement_device_type 'XtaLAB AFC12 (RINC): Kappa single'
_diffrn_measurement_method '\w scans'
_diffrn_orient_matrix_type 'CrysAlisPro convention (1999,Acta A55,543-557)'
_diffrn_orient_matrix_UB_11 0.0330452000
_diffrn_orient_matrix_UB_12 0.0950504000
_diffrn_orient_matrix_UB_13 -0.0249803000
_diffrn_orient_matrix_UB_21 0.0358198000
_diffrn_orient_matrix_UB_22 0.0428453000
_diffrn_orient_matrix_UB_23 0.0841438000
_diffrn_orient_matrix_UB_31 0.0760059000
_diffrn_orient_matrix_UB_32 -0.0614345000
_diffrn_orient_matrix_UB_33 0.0200078000
_diffrn_radiation_monochromator mirror
_diffrn_radiation_probe x-ray
_diffrn_radiation_type CuK\a
_diffrn_radiation_wavelength 1.54184
_diffrn_reflns_av_R_equivalents 0.0156
_diffrn_reflns_av_unetI/netI 0.0179
_diffrn_reflns_limit_h_max 23
_diffrn_reflns_limit_h_min -23
_diffrn_reflns_limit_k_max 15
_diffrn_reflns_limit_k_min -15
_diffrn_reflns_limit_l_max 18
_diffrn_reflns_limit_l_min -23
_diffrn_reflns_number 13079
_diffrn_reflns_theta_full 77.78
_diffrn_reflns_theta_max 77.78
_diffrn_reflns_theta_min 4.33
_diffrn_source 'Rotating-anode X-ray tube (dual wavelength)'
_diffrn_source_type 'Rigaku (Cu) X-ray DW Source'
_exptl_absorpt_coefficient_mu 0.806
_exptl_absorpt_correction_T_max 1.00000
_exptl_absorpt_correction_T_min 0.95947
_exptl_absorpt_correction_type multi-scan
_exptl_absorpt_process_details
;
CrysAlisPro 1.171.39.33c (Rigaku Oxford Diffraction, 2017)
Empirical absorption correction using spherical harmonics,
 implemented in SCALE3 ABSPACK scaling algorithm.
;
_exptl_crystal_colour colourless
_exptl_crystal_density_diffrn 1.378
_exptl_crystal_density_method 'not measured'
_exptl_crystal_description block
_exptl_crystal_F_000 1824
_exptl_crystal_size_max 0.25
_exptl_crystal_size_mid 0.15
_exptl_crystal_size_min 0.13
_refine_diff_density_max 0.366
_refine_diff_density_min -0.250
_refine_diff_density_rms 0.037
_refine_ls_extinction_method none
_refine_ls_goodness_of_fit_ref 1.061
_refine_ls_hydrogen_treatment mixed
_refine_ls_matrix_type full
_refine_ls_number_parameters 295
_refine_ls_number_reflns 4302
_refine_ls_number_restraints 0
_refine_ls_restrained_S_all 1.061
_refine_ls_R_factor_all 0.0521
_refine_ls_R_factor_gt 0.0447
_refine_ls_shift/su_max 0.000
_refine_ls_shift/su_mean 0.000
_refine_ls_structure_factor_coef Fsqd
_refine_ls_weighting_details 'calc w=1/[\s^2^(Fo^2^)+(0.0558P)^2^+2.9318P] where P=(Fo^2^+2Fc^2^)/3'
_refine_ls_weighting_scheme calc
_refine_ls_wR_factor_gt 0.1203
_refine_ls_wR_factor_ref 0.1249
_reflns_number_gt 3839
_reflns_number_total 4302
_reflns_threshold_expression >2sigma(I)
_cod_data_source_file d3ob01013a2.cif
_cod_data_source_block wrj-210125wym
_cod_depositor_comments 'Adding full bibliography for 7159489.cif.'
_cod_database_code 7159489
_chemical_oxdiff_formula 'C H N O '
_reflns_odcompleteness_completeness 99.62
_reflns_odcompleteness_iscentric 1
_reflns_odcompleteness_theta 66.97
_olex2_refinement_description
;
1. Fixed Uiso
 At 1.2 times of:
  All C(H) groups, All C(H,H) groups
 At 1.5 times of:
  All C(H,H,H) groups
2.a Ternary CH refined with riding coordinates:
 C14(H14), C16(H16)
2.b Secondary CH2 refined with riding coordinates:
 C7(H7A,H7B), C15(H15A,H15B), C21(H21A,H21B)
2.c Aromatic/amide H refined with riding coordinates:
 C1(H1), C2(H2), C3(H3A), C4(H4), C5(H5), C9(H9), C10(H10), C12(H12)
2.d Idealised Me refined as rotating group:
 C22(H22A,H22B,H22C), C24(H24A,H24B,H24C)
;
_olex2_submission_special_instructions 'No special instructions were received'
_oxdiff_exptl_absorpt_empirical_details
;
Empirical correction (ABSPACK) includes:
- Absorption correction using spherical harmonics
- Frame scaling
;
_oxdiff_exptl_absorpt_empirical_full_max 1.876
_oxdiff_exptl_absorpt_empirical_full_min 0.548

loop_
_space_group_symop_id
_space_group_symop_operation_xyz
1 'x, y, z'
2 '-x, y, -z+1/2'
3 'x+1/2, y+1/2, z'
4 '-x+1/2, y+1/2, -z+1/2'
5 '-x, -y, -z'
6 'x, -y, z-1/2'
7 '-x+1/2, -y+1/2, -z'
8 'x+1/2, -y+1/2, z-1/2'

loop_
_atom_site_label
_atom_site_type_symbol
_atom_site_fract_x
_atom_site_fract_y
_atom_site_fract_z
_atom_site_U_iso_or_equiv
_atom_site_adp_type
_atom_site_occupancy
_atom_site_calc_flag
_atom_site_disorder_assembly
_atom_site_disorder_group
_atom_site_refinement_flags_posn
O1 O 0.54564(8) 0.62616(9) 0.03381(7) 0.0537(3) Uani 1 d . . .
O2 O 0.63164(9) 1.06807(11) 0.04344(9) 0.0722(4) Uani 1 d . . .
O3 O 0.57886(8) 1.03043(9) 0.12305(8) 0.0591(3) Uani 1 d . . .
O4 O 0.65356(8) 1.01192(10) 0.39075(7) 0.0632(4) Uani 1 d . . .
O5 O 0.76204(8) 0.91712(11) 0.45793(8) 0.0667(4) Uani 1 d . . .
N1 N 0.60190(8) 0.60725(10) 0.17199(8) 0.0478(3) Uani 1 d . . .
N2 N 0.59941(9) 0.75277(11) -0.01493(8) 0.0526(3) Uani 1 d . . .
N3 N 0.61193(9) 0.85719(12) -0.00293(8) 0.0506(3) Uani 1 d . . .
C1 C 0.71981(10) 0.36806(13) 0.27367(11) 0.0512(4) Uani 1 d . . .
H1 H 0.7572 0.3693 0.2555 0.061 Uiso 1 calc . . R
C2 C 0.72668(11) 0.29575(14) 0.33014(11) 0.0561(4) Uani 1 d . . .
H2 H 0.7681 0.2482 0.3491 0.067 Uiso 1 calc . . R
C3 C 0.67230(11) 0.29412(14) 0.35819(11) 0.0550(4) Uani 1 d . . .
H3A H 0.6772 0.2461 0.3966 0.066 Uiso 1 calc . . R
C4 C 0.61066(10) 0.36367(14) 0.32927(10) 0.0517(4) Uani 1 d . . .
H4 H 0.5738 0.3626 0.3481 0.062 Uiso 1 calc . . R
C5 C 0.60335(10) 0.43545(13) 0.27211(10) 0.0471(4) Uani 1 d . . .
H5 H 0.5613 0.4819 0.2525 0.057 Uiso 1 calc . . R
C6 C 0.65814(9) 0.43846(11) 0.24394(9) 0.0427(3) Uani 1 d . . .
C7 C 0.65313(11) 0.51729(13) 0.18270(10) 0.0510(4) Uani 1 d . . .
H7A H 0.7055 0.5432 0.1968 0.061 Uiso 1 calc . . R
H7B H 0.6349 0.4811 0.1331 0.061 Uiso 1 calc . . R
C8 C 0.62460(9) 0.68625(11) 0.22814(9) 0.0415(3) Uani 1 d . . .
C9 C 0.68743(9) 0.67244(12) 0.30260(10) 0.0457(4) Uani 1 d . . .
H9 H 0.7148 0.6092 0.3151 0.055 Uiso 1 calc . . R
C10 C 0.70927(10) 0.75155(13) 0.35763(10) 0.0465(4) Uani 1 d . . .
H10 H 0.7520 0.7418 0.4063 0.056 Uiso 1 calc . . R
C11 C 0.66792(9) 0.84603(12) 0.34092(9) 0.0428(3) Uani 1 d . . .
C12 C 0.60527(9) 0.86013(12) 0.26686(9) 0.0418(3) Uani 1 d . . .
H12 H 0.5768 0.9224 0.2555 0.050 Uiso 1 calc . . R
C13 C 0.58446(9) 0.78354(12) 0.20991(9) 0.0400(3) Uani 1 d . . .
C14 C 0.52178(9) 0.79872(12) 0.12688(9) 0.0428(3) Uani 1 d . . .
H14 H 0.4877 0.8582 0.1230 0.051 Uiso 1 calc . . R
C15 C 0.47513(10) 0.69559(14) 0.10255(11) 0.0526(4) Uani 1 d . . .
H15A H 0.4560 0.6772 0.1398 0.063 Uiso 1 calc . . R
H15B H 0.4305 0.7032 0.0514 0.063 Uiso 1 calc . . R
C16 C 0.52968(10) 0.61078(13) 0.10046(10) 0.0502(4) Uani 1 d . . .
H16 H 0.5033 0.5429 0.0940 0.060 Uiso 1 calc . . R
C17 C 0.56715(10) 0.72735(12) 0.03082(9) 0.0452(3) Uani 1 d . . .
C18 C 0.55801(9) 0.81219(12) 0.07236(9) 0.0416(3) Uani 1 d . . .
C19 C 0.58880(9) 0.89554(13) 0.04889(9) 0.0438(3) Uani 1 d . . .
C20 C 0.60258(10) 1.00698(13) 0.07048(10) 0.0481(4) Uani 1 d . . .
C21 C 0.58651(14) 1.14068(15) 0.14656(14) 0.0694(5) Uani 1 d . . .
H21A H 0.5629 1.1857 0.1010 0.083 Uiso 1 calc . . R
H21B H 0.6413 1.1595 0.1761 0.083 Uiso 1 calc . . R
C22 C 0.54603(15) 1.15268(19) 0.19482(14) 0.0817(7) Uani 1 d . . .
H22A H 0.4944 1.1232 0.1680 0.123 Uiso 1 calc . . GR
H22B H 0.5422 1.2259 0.2045 0.123 Uiso 1 calc . . GR
H22C H 0.5749 1.1168 0.2436 0.123 Uiso 1 calc . . GR
C23 C 0.69163(10) 0.93336(13) 0.39781(9) 0.0469(4) Uani 1 d . . .
C24 C 0.79251(13) 0.99853(18) 0.51612(13) 0.0743(6) Uani 1 d . . .
H24A H 0.7953 1.0633 0.4919 0.111 Uiso 1 calc . . GR
H24B H 0.8440 0.9793 0.5552 0.111 Uiso 1 calc . . GR
H24C H 0.7586 1.0073 0.5401 0.111 Uiso 1 calc . . GR
H3 H 0.6336(12) 0.8959(17) -0.0281(12) 0.067(6) Uiso 1 d . . .

loop_
_atom_site_aniso_label
_atom_site_aniso_U_11
_atom_site_aniso_U_22
_atom_site_aniso_U_33
_atom_site_aniso_U_23
_atom_site_aniso_U_13
_atom_site_aniso_U_12
O1 0.0768(8) 0.0421(6) 0.0466(6) -0.0063(5) 0.0319(6) -0.0064(5)
O2 0.0884(10) 0.0526(8) 0.0916(11) -0.0009(7) 0.0550(9) -0.0127(7)
O3 0.0747(8) 0.0432(6) 0.0663(8) -0.0090(6) 0.0382(7) -0.0024(6)
O4 0.0791(9) 0.0560(7) 0.0503(7) -0.0069(6) 0.0259(6) 0.0153(6)
O5 0.0593(7) 0.0642(8) 0.0602(8) -0.0191(6) 0.0130(6) 0.0049(6)
N1 0.0612(8) 0.0383(7) 0.0473(7) -0.0014(6) 0.0277(6) 0.0012(6)
N2 0.0701(9) 0.0489(8) 0.0460(7) -0.0023(6) 0.0327(7) 0.0009(7)
N3 0.0643(9) 0.0489(8) 0.0468(8) 0.0011(6) 0.0324(7) -0.0017(6)
C1 0.0522(9) 0.0495(9) 0.0615(10) -0.0015(8) 0.0342(8) 0.0030(7)
C2 0.0553(10) 0.0506(9) 0.0599(10) 0.0038(8) 0.0241(8) 0.0065(8)
C3 0.0670(11) 0.0480(9) 0.0512(9) 0.0033(7) 0.0279(9) -0.0077(8)
C4 0.0568(9) 0.0515(9) 0.0567(10) -0.0043(8) 0.0345(8) -0.0102(7)
C5 0.0474(8) 0.0426(8) 0.0580(9) -0.0019(7) 0.0299(8) -0.0010(6)
C6 0.0507(8) 0.0362(7) 0.0477(8) -0.0060(6) 0.0281(7) -0.0039(6)
C7 0.0693(10) 0.0417(8) 0.0552(10) -0.0013(7) 0.0399(9) 0.0022(7)
C8 0.0481(8) 0.0383(7) 0.0459(8) 0.0014(6) 0.0282(7) -0.0010(6)
C9 0.0504(8) 0.0389(8) 0.0490(9) 0.0038(6) 0.0237(7) 0.0031(6)
C10 0.0491(8) 0.0463(8) 0.0437(8) 0.0027(7) 0.0207(7) 0.0006(7)
C11 0.0476(8) 0.0444(8) 0.0428(8) -0.0021(6) 0.0261(7) -0.0016(6)
C12 0.0463(8) 0.0423(8) 0.0447(8) 0.0015(6) 0.0277(7) 0.0043(6)
C13 0.0429(7) 0.0411(8) 0.0422(8) 0.0003(6) 0.0249(7) -0.0006(6)
C14 0.0425(8) 0.0445(8) 0.0430(8) -0.0013(6) 0.0210(7) 0.0018(6)
C15 0.0472(9) 0.0582(10) 0.0524(9) -0.0041(8) 0.0228(8) -0.0085(7)
C16 0.0607(10) 0.0438(8) 0.0490(9) -0.0051(7) 0.0275(8) -0.0119(7)
C17 0.0553(9) 0.0421(8) 0.0391(8) -0.0015(6) 0.0223(7) 0.0000(7)
C18 0.0448(8) 0.0422(8) 0.0370(7) -0.0006(6) 0.0178(6) 0.0012(6)
C19 0.0474(8) 0.0443(8) 0.0391(8) 0.0013(6) 0.0192(7) 0.0020(6)
C20 0.0484(8) 0.0456(8) 0.0488(9) 0.0015(7) 0.0207(7) 0.0021(7)
C21 0.0775(13) 0.0486(10) 0.0781(14) -0.0163(9) 0.0322(11) -0.0027(9)
C22 0.0897(16) 0.0704(14) 0.0729(14) -0.0206(11) 0.0264(12) 0.0131(12)
C23 0.0550(9) 0.0481(9) 0.0426(8) -0.0016(7) 0.0265(7) 0.0014(7)
C24 0.0666(12) 0.0745(14) 0.0667(13) -0.0253(11) 0.0173(10) -0.0032(10)

loop_
_atom_type_symbol
_atom_type_description
_atom_type_scat_dispersion_real
_atom_type_scat_dispersion_imag
_atom_type_scat_source
C C 0.0181 0.0091 'International Tables Vol C Tables 4.2.6.8 and 6.1.1.4'
H H 0.0000 0.0000 'International Tables Vol C Tables 4.2.6.8 and 6.1.1.4'
N N 0.0311 0.0180 'International Tables Vol C Tables 4.2.6.8 and 6.1.1.4'
O O 0.0492 0.0322 'International Tables Vol C Tables 4.2.6.8 and 6.1.1.4'

loop_
_geom_angle_atom_site_label_1
_geom_angle_atom_site_label_2
_geom_angle_atom_site_label_3
_geom_angle
_geom_angle_site_symmetry_1
_geom_angle_site_symmetry_3
_geom_angle_publ_flag
C17 O1 C16 110.65(12) . . ?
C20 O3 C21 115.71(15) . . ?
C23 O5 C24 117.02(15) . . ?
C8 N1 C7 120.29(14) . . ?
C8 N1 C16 122.88(13) . . ?
C16 N1 C7 116.80(14) . . ?
C17 N2 N3 103.11(13) . . ?
N2 N3 C19 112.84(14) . . ?
N2 N3 H3 121.9(14) . . ?
C19 N3 H3 125.2(14) . . ?
C2 C1 H1 119.6 . . ?
C6 C1 H1 119.6 . . ?
C6 C1 C2 120.88(15) . . ?
C1 C2 H2 120.0 . . ?
C3 C2 C1 120.02(17) . . ?
C3 C2 H2 120.0 . . ?
C2 C3 H3A 120.1 . . ?
C4 C3 C2 119.80(16) . . ?
C4 C3 H3A 120.1 . . ?
C3 C4 H4 119.9 . . ?
C3 C4 C5 120.17(15) . . ?
C5 C4 H4 119.9 . . ?
C4 C5 H5 119.7 . . ?
C6 C5 C4 120.53(16) . . ?
C6 C5 H5 119.7 . . ?
C1 C6 C5 118.59(15) . . ?
C1 C6 C7 119.30(14) . . ?
C5 C6 C7 122.10(15) . . ?
N1 C7 C6 115.38(13) . . ?
N1 C7 H7A 108.4 . . ?
N1 C7 H7B 108.4 . . ?
C6 C7 H7A 108.4 . . ?
C6 C7 H7B 108.4 . . ?
H7A C7 H7B 107.5 . . ?
N1 C8 C9 121.46(14) . . ?
N1 C8 C13 119.82(14) . . ?
C9 C8 C13 118.71(14) . . ?
C8 C9 H9 119.6 . . ?
C10 C9 C8 120.77(15) . . ?
C10 C9 H9 119.6 . . ?
C9 C10 H10 119.7 . . ?
C9 C10 C11 120.68(15) . . ?
C11 C10 H10 119.7 . . ?
C10 C11 C23 121.79(15) . . ?
C12 C11 C10 118.74(14) . . ?
C12 C11 C23 119.37(14) . . ?
C11 C12 H12 119.3 . . ?
C13 C12 C11 121.45(14) . . ?
C13 C12 H12 119.3 . . ?
C8 C13 C14 117.03(13) . . ?
C12 C13 C8 119.53(14) . . ?
C12 C13 C14 123.41(14) . . ?
C13 C14 H14 111.2 . . ?
C13 C14 C15 106.55(13) . . ?
C15 C14 H14 111.2 . . ?
C18 C14 C13 110.67(12) . . ?
C18 C14 H14 111.2 . . ?
C18 C14 C15 105.89(13) . . ?
C14 C15 H15A 110.2 . . ?
C14 C15 H15B 110.2 . . ?
H15A C15 H15B 108.5 . . ?
C16 C15 C14 107.67(13) . . ?
C16 C15 H15A 110.2 . . ?
C16 C15 H15B 110.2 . . ?
O1 C16 C15 110.54(14) . . ?
O1 C16 H16 108.0 . . ?
N1 C16 O1 110.35(13) . . ?
N1 C16 C15 111.79(14) . . ?
N1 C16 H16 108.0 . . ?
C15 C16 H16 108.0 . . ?
O1 C17 C18 125.87(14) . . ?
N2 C17 O1 120.05(14) . . ?
N2 C17 C18 114.08(14) . . ?
C17 C18 C14 121.73(14) . . ?
C19 C18 C14 135.47(14) . . ?
C19 C18 C17 102.81(13) . . ?
N3 C19 C18 107.16(14) . . ?
N3 C19 C20 118.68(14) . . ?
C18 C19 C20 134.11(15) . . ?
O2 C20 O3 125.07(16) . . ?
O2 C20 C19 124.11(16) . . ?
O3 C20 C19 110.82(14) . . ?
O3 C21 H21A 110.4 . . ?
O3 C21 H21B 110.4 . . ?
O3 C21 C22 106.79(18) . . ?
H21A C21 H21B 108.6 . . ?
C22 C21 H21A 110.4 . . ?
C22 C21 H21B 110.4 . . ?
C21 C22 H22A 109.5 . . ?
C21 C22 H22B 109.5 . . ?
C21 C22 H22C 109.5 . . ?
H22A C22 H22B 109.5 . . ?
H22A C22 H22C 109.5 . . ?
H22B C22 H22C 109.5 . . ?
O4 C23 O5 123.12(15) . . ?
O4 C23 C11 124.93(15) . . ?
O5 C23 C11 111.93(14) . . ?
O5 C24 H24A 109.5 . . ?
O5 C24 H24B 109.5 . . ?
O5 C24 H24C 109.5 . . ?
H24A C24 H24B 109.5 . . ?
H24A C24 H24C 109.5 . . ?
H24B C24 H24C 109.5 . . ?

loop_
_geom_bond_atom_site_label_1
_geom_bond_atom_site_label_2
_geom_bond_distance
_geom_bond_site_symmetry_2
_geom_bond_publ_flag
O1 C16 1.4606(19) . ?
O1 C17 1.3615(19) . ?
O2 C20 1.204(2) . ?
O3 C20 1.318(2) . ?
O3 C21 1.461(2) . ?
O4 C23 1.209(2) . ?
O5 C23 1.334(2) . ?
O5 C24 1.439(2) . ?
N1 C7 1.461(2) . ?
N1 C8 1.392(2) . ?
N1 C16 1.441(2) . ?
N2 N3 1.352(2) . ?
N2 C17 1.326(2) . ?
N3 C19 1.353(2) . ?
N3 H3 0.91(2) . ?
C1 H1 0.9300 . ?
C1 C2 1.383(2) . ?
C1 C6 1.383(2) . ?
C2 H2 0.9300 . ?
C2 C3 1.375(3) . ?
C3 H3A 0.9300 . ?
C3 C4 1.375(3) . ?
C4 H4 0.9300 . ?
C4 C5 1.386(2) . ?
C5 H5 0.9300 . ?
C5 C6 1.385(2) . ?
C6 C7 1.517(2) . ?
C7 H7A 0.9700 . ?
C7 H7B 0.9700 . ?
C8 C9 1.400(2) . ?
C8 C13 1.415(2) . ?
C9 H9 0.9300 . ?
C9 C10 1.380(2) . ?
C10 H10 0.9300 . ?
C10 C11 1.395(2) . ?
C11 C12 1.394(2) . ?
C11 C23 1.479(2) . ?
C12 H12 0.9300 . ?
C12 C13 1.382(2) . ?
C13 C14 1.511(2) . ?
C14 H14 0.9800 . ?
C14 C15 1.536(2) . ?
C14 C18 1.509(2) . ?
C15 H15A 0.9700 . ?
C15 H15B 0.9700 . ?
C15 C16 1.516(2) . ?
C16 H16 0.9800 . ?
C17 C18 1.401(2) . ?
C18 C19 1.386(2) . ?
C19 C20 1.468(2) . ?
C21 H21A 0.9700 . ?
C21 H21B 0.9700 . ?
C21 C22 1.464(3) . ?
C22 H22A 0.9600 . ?
C22 H22B 0.9600 . ?
C22 H22C 0.9600 . ?
C24 H24A 0.9600 . ?
C24 H24B 0.9600 . ?
C24 H24C 0.9600 . ?
